data_7205505
loop_
_publ_author_name
'Wang, Li'
'Tao, Tao'
'Fu, Shu-Jun'
'Wang, Cheng'
'Huang, Wei'
'You, Xiao-Zeng'

_publ_section_title
;
 Linear extension of bithiophene compounds by the combination of C--N
 covalent bond cross-coupling and N--Ag coordinative bond formation
;
_journal_issue 3
_journal_name_full CrystEngComm
_journal_page_first 747
_journal_paper_doi 10.1039/c0ce00689k
_journal_volume 13
_journal_year 2011
_chemical_formula_moiety 'C14 H10 Ag N4 S2, Cl O4'
_chemical_formula_sum 'C14 H10 Ag Cl N4 O4 S2'
_chemical_formula_weight 505.70
_chemical_name_systematic
;
?
;
_space_group_IT_number 14
_symmetry_cell_setting monoclinic
_symmetry_space_group_name_Hall '-P 2yn'
_symmetry_space_group_name_H-M 'P 1 21/n 1'
_atom_sites_solution_hydrogens geom
_atom_sites_solution_primary direct
_atom_sites_solution_secondary difmap
_audit_creation_method SHELXL-97
_cell_angle_alpha 90.00
_cell_angle_beta 101.940(4)
_cell_angle_gamma 90.00
_cell_formula_units_Z 4
_cell_length_a 13.731(4)
_cell_length_b 8.046(3)
_cell_length_c 15.458(5)
_cell_measurement_reflns_used 2575
_cell_measurement_temperature 291(2)
_cell_measurement_theta_max 26.881
_cell_measurement_theta_min 2.694
_cell_volume 1670.8(10)
_computing_cell_refinement SMART
_computing_data_collection 'SMART (Bruker 2000)'
_computing_data_reduction 'SAINT (Bruker 2000)'
_computing_molecular_graphics SHELXTL
_computing_publication_material SHELXTL
_computing_structure_refinement SHELXTL
_computing_structure_solution 'SHELXTL (BRUKER 2000)'
_diffrn_ambient_temperature 291(2)
_diffrn_measured_fraction_theta_full 0.990
_diffrn_measured_fraction_theta_max 0.990
_diffrn_measurement_device_type 'Bruker Smart Apex CCD area detector'
_diffrn_measurement_method '\f and \w scans'
_diffrn_radiation_monochromator graphite
_diffrn_radiation_source 'fine-focus sealed tube'
_diffrn_radiation_type MoK\a
_diffrn_radiation_wavelength 0.71073
_diffrn_reflns_av_R_equivalents 0.0589
_diffrn_reflns_av_sigmaI/netI 0.0508
_diffrn_reflns_limit_h_max 13
_diffrn_reflns_limit_h_min -16
_diffrn_reflns_limit_k_max 9
_diffrn_reflns_limit_k_min -9
_diffrn_reflns_limit_l_max 18
_diffrn_reflns_limit_l_min -18
_diffrn_reflns_number 7929
_diffrn_reflns_theta_full 25.00
_diffrn_reflns_theta_max 25.00
_diffrn_reflns_theta_min 2.87
_exptl_absorpt_coefficient_mu 1.646
_exptl_absorpt_correction_T_max 0.8527
_exptl_absorpt_correction_T_min 0.8022
_exptl_absorpt_correction_type multi-scan
_exptl_absorpt_process_details 'SADABS, Bruker(2000)'
_exptl_crystal_colour yellow
_exptl_crystal_density_diffrn 2.010
_exptl_crystal_density_method 'not measured'
_exptl_crystal_description block
_exptl_crystal_F_000 1000
_exptl_crystal_size_max 0.14
_exptl_crystal_size_mid 0.12
_exptl_crystal_size_min 0.10
_refine_diff_density_max 0.888
_refine_diff_density_min -0.557
_refine_diff_density_rms 0.132
_refine_ls_extinction_method none
_refine_ls_goodness_of_fit_ref 1.007
_refine_ls_hydrogen_treatment constr
_refine_ls_matrix_type full
_refine_ls_number_parameters 235
_refine_ls_number_reflns 2907
_refine_ls_number_restraints 0
_refine_ls_restrained_S_all 1.007
_refine_ls_R_factor_all 0.0751
_refine_ls_R_factor_gt 0.0568
_refine_ls_shift/su_max 0.001
_refine_ls_shift/su_mean 0.000
_refine_ls_structure_factor_coef Fsqd
_refine_ls_weighting_details 'calc w=1/[\s^2^(Fo^2^)+(0.0919P)^2^+4.6764P] where P=(Fo^2^+2Fc^2^)/3'
_refine_ls_weighting_scheme calc
_refine_ls_wR_factor_gt 0.1600
_refine_ls_wR_factor_ref 0.1698
_reflns_number_gt 2144
_reflns_number_total 2907
_reflns_threshold_expression >2sigma(I)
_cod_data_source_file C0CE00689K.TXT
_cod_data_source_block 2
_cod_original_cell_volume 1670.9(9)
_cod_original_sg_symbol_H-M P21/n
_cod_database_code 7205505

loop_
_symmetry_equiv_pos_as_xyz
'x, y, z'
'-x+1/2, y+1/2, -z+1/2'
'-x, -y, -z'
'x-1/2, -y-1/2, z-1/2'

loop_
_atom_site_label
_atom_site_type_symbol
_atom_site_fract_x
_atom_site_fract_y
_atom_site_fract_z
_atom_site_U_iso_or_equiv
_atom_site_adp_type
_atom_site_occupancy
_atom_site_symmetry_multiplicity
_atom_site_calc_flag
_atom_site_refinement_flags
_atom_site_disorder_assembly
_atom_site_disorder_group
O4 O -0.0204(6) 0.6763(10) 0.2824(5) 0.104(3) Uani 1 1 d . . .
Cl1 Cl 0.00167(15) 0.5289(2) 0.24234(15) 0.0568(5) Uani 1 1 d . . .
Ag1 Ag 1.00644(4) 1.09035(8) 0.23088(4) 0.0557(3) Uani 1 1 d . . .
C12 C 0.8232(5) 0.8951(9) 0.1444(5) 0.0457(17) Uani 1 1 d . . .
H12 H 0.8605 0.7993 0.1603 0.055 Uiso 1 1 calc R . .
C13 C 0.7819(6) 1.1505(10) 0.1242(5) 0.0509(19) Uani 1 1 d . . .
H13 H 0.7858 1.2659 0.1235 0.061 Uiso 1 1 calc R . .
C14 C 0.6991(6) 1.0615(9) 0.0933(6) 0.057(2) Uani 1 1 d . . .
H14 H 0.6363 1.1025 0.0682 0.068 Uiso 1 1 calc R . .
C8 C 0.6659(5) 0.7539(9) 0.0907(5) 0.0429(16) Uani 1 1 d . . .
C9 C 0.6740(6) 0.6153(9) 0.1394(5) 0.0487(18) Uani 1 1 d . . .
H9 H 0.7218 0.6001 0.1910 0.058 Uiso 1 1 calc R . .
C10 C 0.6026(5) 0.4957(9) 0.1043(5) 0.0465(17) Uani 1 1 d . . .
H10 H 0.5979 0.3931 0.1309 0.056 Uiso 1 1 calc R . .
C11 C 0.5402(6) 0.5436(8) 0.0271(5) 0.0425(16) Uani 1 1 d . . .
C5 C 1.1938(6) 0.8966(9) 0.3172(5) 0.0493(18) Uani 1 1 d . . .
H5 H 1.1782 0.8157 0.2735 0.059 Uiso 1 1 calc R . .
C6 C 1.1934(6) 1.1227(9) 0.3904(6) 0.054(2) Uani 1 1 d . . .
H6 H 1.1771 1.2287 0.4068 0.065 Uiso 1 1 calc R . .
C7 C 1.2668(6) 1.0251(9) 0.4370(6) 0.0526(19) Uani 1 1 d . . .
H7 H 1.3090 1.0506 0.4905 0.063 Uiso 1 1 calc R . .
C1 C 1.3233(5) 0.7375(9) 0.4126(5) 0.0417(16) Uani 1 1 d . . .
C2 C 1.2955(6) 0.5788(9) 0.3949(6) 0.054(2) Uani 1 1 d . . .
H2 H 1.2330 0.5477 0.3632 0.065 Uiso 1 1 calc R . .
C3 C 1.3704(6) 0.4666(10) 0.4290(5) 0.0517(19) Uani 1 1 d . . .
H3 H 1.3635 0.3524 0.4205 0.062 Uiso 1 1 calc R . .
C4 C 1.4538(5) 0.5375(8) 0.4756(5) 0.0423(16) Uani 1 1 d . . .
N4 N 0.8590(4) 1.0471(7) 0.1565(4) 0.0447(14) Uani 1 1 d . . .
N3 N 0.7266(4) 0.8958(7) 0.1064(4) 0.0419(13) Uani 1 1 d . . .
N2 N 1.1471(5) 1.0403(8) 0.3152(4) 0.0504(15) Uani 1 1 d . . .
N1 N 1.2658(4) 0.8810(7) 0.3888(4) 0.0423(14) Uani 1 1 d . . .
O1 O -0.0794(6) 0.4737(12) 0.1792(7) 0.129(4) Uani 1 1 d . . .
O2 O 0.0328(12) 0.4144(13) 0.3054(11) 0.206(7) Uani 1 1 d . . .
O3 O 0.0773(8) 0.5627(18) 0.2009(9) 0.188(7) Uani 1 1 d . . .
S1 S 1.44360(14) 0.7526(2) 0.47380(15) 0.0530(5) Uani 1 1 d . . .
S2 S 0.57202(14) 0.7417(2) -0.00264(13) 0.0471(5) Uani 1 1 d . . .

loop_
_atom_site_aniso_label
_atom_site_aniso_U_11
_atom_site_aniso_U_22
_atom_site_aniso_U_33
_atom_site_aniso_U_23
_atom_site_aniso_U_13
_atom_site_aniso_U_12
O4 0.134(7) 0.084(5) 0.091(5) -0.025(4) 0.016(5) 0.031(5)
Cl1 0.0526(11) 0.0371(10) 0.0775(14) -0.0096(9) 0.0061(10) 0.0021(8)
Ag1 0.0436(4) 0.0552(4) 0.0625(5) 0.0019(3) -0.0028(3) -0.0031(3)
C12 0.046(4) 0.044(4) 0.045(4) 0.001(3) 0.005(3) 0.006(3)
C13 0.050(4) 0.036(4) 0.062(5) 0.003(3) 0.000(4) -0.003(3)
C14 0.047(4) 0.042(4) 0.076(6) 0.005(4) 0.002(4) 0.009(4)
C8 0.040(4) 0.047(4) 0.041(4) -0.002(3) 0.006(3) 0.002(3)
C9 0.052(4) 0.047(4) 0.043(4) 0.001(3) 0.001(3) -0.006(3)
C10 0.053(4) 0.039(4) 0.045(4) 0.004(3) 0.004(3) -0.001(3)
C11 0.053(4) 0.034(4) 0.044(4) -0.005(3) 0.017(3) -0.007(3)
C5 0.053(4) 0.042(4) 0.049(4) -0.001(3) -0.001(3) 0.002(3)
C6 0.051(4) 0.039(4) 0.067(5) -0.007(4) -0.002(4) 0.000(3)
C7 0.053(5) 0.040(4) 0.060(5) -0.008(4) 0.002(4) -0.006(3)
C1 0.037(4) 0.043(4) 0.044(4) 0.004(3) 0.008(3) -0.002(3)
C2 0.050(4) 0.041(4) 0.064(5) -0.005(4) -0.003(4) -0.005(4)
C3 0.051(4) 0.041(4) 0.060(5) 0.005(3) 0.004(4) -0.001(3)
C4 0.047(4) 0.025(3) 0.056(4) 0.002(3) 0.015(3) -0.005(3)
N4 0.045(3) 0.041(3) 0.045(3) -0.002(3) 0.002(3) -0.001(3)
N3 0.041(3) 0.034(3) 0.048(3) -0.002(3) 0.003(3) -0.001(3)
N2 0.047(4) 0.045(4) 0.057(4) 0.000(3) 0.005(3) 0.004(3)
N1 0.041(3) 0.038(3) 0.048(4) 0.002(3) 0.008(3) 0.000(3)
O1 0.081(5) 0.111(6) 0.176(10) -0.056(7) -0.013(6) -0.023(5)
O2 0.250(15) 0.087(7) 0.231(15) 0.048(8) -0.066(13) 0.013(8)
O3 0.116(8) 0.282(16) 0.186(12) -0.139(12) 0.074(8) -0.086(9)
S1 0.0438(10) 0.0343(10) 0.0747(14) 0.0057(9) -0.0021(9) -0.0042(8)
S2 0.0450(10) 0.0386(10) 0.0519(11) 0.0030(8) -0.0030(8) -0.0020(8)

loop_
_atom_type_symbol
_atom_type_description
_atom_type_scat_dispersion_real
_atom_type_scat_dispersion_imag
_atom_type_scat_source
C C 0.0033 0.0016 'International Tables Vol C Tables 4.2.6.8 and 6.1.1.4'
H H 0.0000 0.0000 'International Tables Vol C Tables 4.2.6.8 and 6.1.1.4'
N N 0.0061 0.0033 'International Tables Vol C Tables 4.2.6.8 and 6.1.1.4'
O O 0.0106 0.0060 'International Tables Vol C Tables 4.2.6.8 and 6.1.1.4'
S S 0.1246 0.1234 'International Tables Vol C Tables 4.2.6.8 and 6.1.1.4'
Cl Cl 0.1484 0.1585 'International Tables Vol C Tables 4.2.6.8 and 6.1.1.4'
Ag Ag -0.8971 1.1015 'International Tables Vol C Tables 4.2.6.8 and 6.1.1.4'

loop_
_geom_angle_atom_site_label_1
_geom_angle_atom_site_label_2
_geom_angle_atom_site_label_3
_geom_angle
_geom_angle_site_symmetry_1
_geom_angle_site_symmetry_3
_geom_angle_publ_flag
O3 Cl1 O2 108.7(10) . . ?
O3 Cl1 O1 108.2(7) . . ?
O2 Cl1 O1 112.2(7) . . ?
O3 Cl1 O4 107.2(6) . . ?
O2 Cl1 O4 109.0(8) . . ?
O1 Cl1 O4 111.4(5) . . ?
N4 Ag1 N2 159.1(2) . . ?
N4 C12 N3 111.5(6) . . ?
N4 C12 H12 124.3 . . ?
N3 C12 H12 124.3 . . ?
C14 C13 N4 110.0(7) . . ?
C14 C13 H13 125.0 . . ?
N4 C13 H13 125.0 . . ?
C13 C14 N3 106.0(7) . . ?
C13 C14 H14 127.0 . . ?
N3 C14 H14 127.0 . . ?
C9 C8 N3 127.1(7) . . ?
C9 C8 S2 112.6(6) . . ?
N3 C8 S2 120.3(5) . . ?
C8 C9 C10 112.6(7) . . ?
C8 C9 H9 123.7 . . ?
C10 C9 H9 123.7 . . ?
C11 C10 C9 113.9(7) . . ?
C11 C10 H10 123.1 . . ?
C9 C10 H10 123.1 . . ?
C10 C11 C11 129.9(8) . 3_665 ?
C10 C11 S2 110.0(5) . . ?
C11 C11 S2 120.2(7) 3_665 . ?
N2 C5 N1 112.1(7) . . ?
N2 C5 H5 124.0 . . ?
N1 C5 H5 124.0 . . ?
N2 C6 C7 109.3(7) . . ?
N2 C6 H6 125.3 . . ?
C7 C6 H6 125.3 . . ?
C6 C7 N1 106.1(7) . . ?
C6 C7 H7 127.0 . . ?
N1 C7 H7 127.0 . . ?
C2 C1 N1 127.4(7) . . ?
C2 C1 S1 112.1(6) . . ?
N1 C1 S1 120.5(5) . . ?
C1 C2 C3 112.6(7) . . ?
C1 C2 H2 123.7 . . ?
C3 C2 H2 123.7 . . ?
C4 C3 C2 114.1(7) . . ?
C4 C3 H3 122.9 . . ?
C2 C3 H3 122.9 . . ?
C3 C4 C4 130.6(8) . 3_866 ?
C3 C4 S1 110.9(6) . . ?
C4 C4 S1 118.5(7) 3_866 . ?
C12 N4 C13 106.1(6) . . ?
C12 N4 Ag1 120.7(5) . . ?
C13 N4 Ag1 132.6(5) . . ?
C12 N3 C14 106.5(6) . . ?
C12 N3 C8 124.9(6) . . ?
C14 N3 C8 128.4(6) . . ?
C5 N2 C6 105.4(6) . . ?
C5 N2 Ag1 123.6(5) . . ?
C6 N2 Ag1 128.8(5) . . ?
C5 N1 C7 107.1(6) . . ?
C5 N1 C1 125.2(6) . . ?
C7 N1 C1 127.5(6) . . ?
C1 S1 C4 90.2(4) . . ?
C8 S2 C11 90.9(4) . . ?

loop_
_geom_bond_atom_site_label_1
_geom_bond_atom_site_label_2
_geom_bond_distance
_geom_bond_site_symmetry_2
_geom_bond_publ_flag
O4 Cl1 1.400(8) . ?
Cl1 O3 1.356(11) . ?
Cl1 O2 1.346(12) . ?
Cl1 O1 1.393(8) . ?
Ag1 N4 2.140(6) . ?
Ag1 N2 2.134(6) . ?
C12 N4 1.317(9) . ?
C12 N3 1.335(9) . ?
C12 H12 0.9300 . ?
C13 C14 1.345(11) . ?
C13 N4 1.357(10) . ?
C13 H13 0.9300 . ?
C14 N3 1.389(9) . ?
C14 H14 0.9300 . ?
C8 C9 1.338(10) . ?
C8 N3 1.405(9) . ?
C8 S2 1.727(7) . ?
C9 C10 1.400(10) . ?
C9 H9 0.9300 . ?
C10 C11 1.373(10) . ?
C10 H10 0.9300 . ?
C11 C11 1.425(14) 3_665 ?
C11 S2 1.739(7) . ?
C5 N2 1.319(9) . ?
C5 N1 1.329(9) . ?
C5 H5 0.9300 . ?
C6 N2 1.374(10) . ?
C6 C7 1.360(11) . ?
C6 H6 0.9300 . ?
C7 N1 1.376(9) . ?
C7 H7 0.9300 . ?
C1 C2 1.344(10) . ?
C1 N1 1.404(9) . ?
C1 S1 1.730(7) . ?
C2 C3 1.388(11) . ?
C2 H2 0.9300 . ?
C3 C4 1.347(11) . ?
C3 H3 0.9300 . ?
C4 C4 1.464(14) 3_866 ?
C4 S1 1.736(6) . ?
